data_7106728
loop_
_publ_author_name
'Olivier Benaud'
'Jean-Claude Berthet'
'Pierre Thuery'
'Michel Ephritikhine'

_publ_section_title
;
 Towards high-valent uranium compounds from metallacyclic uranium(IV)
 precursors
;
_journal_name_full Chem.Commun.
_journal_page_first 9057
_journal_paper_doi 10.1039/c1cc13112e
_journal_volume 47
_journal_year 2011
_chemical_formula_sum 'C32.5 H78 N6 Na O7 Si6 U'
_chemical_formula_weight 1094.57
_space_group_IT_number 19
_symmetry_cell_setting orthorhombic
_symmetry_space_group_name_Hall 'P 2ac 2ab'
_symmetry_space_group_name_H-M 'P 21 21 21'
_atom_sites_solution_hydrogens geom
_atom_sites_solution_primary direct
_atom_sites_solution_secondary difmap
_audit_creation_method SHELXL-97
_cell_angle_alpha 90.00
_cell_angle_beta 90.00
_cell_angle_gamma 90.00
_cell_formula_units_Z 8
_cell_length_a 15.2539(3)
_cell_length_b 18.7050(9)
_cell_length_c 39.6518(17)
_cell_measurement_reflns_used 168878
_cell_measurement_temperature 150(2)
_cell_measurement_theta_max 25.68
_cell_measurement_theta_min 3.43
_cell_volume 11313.6(8)
_computing_cell_refinement 'HKL2000 (Otwinowski & Minor, 1997)'
_computing_data_collection 'COLLECT (Nonius, 1998)'
_computing_data_reduction 'HKL2000 (Otwinowski & Minor, 1997)'
_computing_molecular_graphics 'SHELXTL (Sheldrick, 2008)'
_computing_publication_material 'SHELXTL (Sheldrick, 2008); PLATON (Spek, 2003)'
_computing_structure_refinement 'SHELXL-97 (Sheldrick, 2008)'
_computing_structure_solution 'SHELXS-97 (Sheldrick, 2008)'
_diffrn_ambient_temperature 150(2)
_diffrn_measured_fraction_theta_full 0.996
_diffrn_measured_fraction_theta_max 0.996
_diffrn_measurement_device_type 'Nonius Kappa-CCD area-detector diffractometer'
_diffrn_measurement_method 'two \f and three \w scans with 2\% steps (332 frames)'
_diffrn_radiation_monochromator graphite
_diffrn_radiation_source 'fine-focus sealed tube'
_diffrn_radiation_type MoK\a
_diffrn_radiation_wavelength 0.71073
_diffrn_reflns_av_R_equivalents 0.0556
_diffrn_reflns_av_sigmaI/netI 0.0759
_diffrn_reflns_limit_h_max 18
_diffrn_reflns_limit_h_min -18
_diffrn_reflns_limit_k_max 22
_diffrn_reflns_limit_k_min -22
_diffrn_reflns_limit_l_max 48
_diffrn_reflns_limit_l_min -48
_diffrn_reflns_number 168878
_diffrn_reflns_theta_full 25.68
_diffrn_reflns_theta_max 25.68
_diffrn_reflns_theta_min 3.43
_diffrn_standards_decay_% 0
_diffrn_standards_interval_time 0
_diffrn_standards_number 0
_exptl_absorpt_coefficient_mu 3.044
_exptl_absorpt_correction_T_max 0.808
_exptl_absorpt_correction_T_min 0.563
_exptl_absorpt_correction_type multi-scan
_exptl_absorpt_process_details 'SCALEPACK (Otwinowski & Minor, 1997)'
_exptl_crystal_colour 'translucent light orange'
_exptl_crystal_density_diffrn 1.285
_exptl_crystal_density_method 'not measured'
_exptl_crystal_description irregular
_exptl_crystal_F_000 4464
_exptl_crystal_size_max 0.13
_exptl_crystal_size_mid 0.11
_exptl_crystal_size_min 0.07
_refine_diff_density_max 1.397
_refine_diff_density_min -1.079
_refine_diff_density_rms 0.091
_refine_ls_abs_structure_details 'Flack H D (1983), Acta Cryst. A39, 876-881'
_refine_ls_abs_structure_Flack -0.008(6)
_refine_ls_extinction_method none
_refine_ls_goodness_of_fit_ref 1.019
_refine_ls_hydrogen_treatment constr
_refine_ls_matrix_type full
_refine_ls_number_parameters 1042
_refine_ls_number_reflns 21419
_refine_ls_number_restraints 287
_refine_ls_restrained_S_all 1.037
_refine_ls_R_factor_all 0.0903
_refine_ls_R_factor_gt 0.0489
_refine_ls_shift/su_max 0.003
_refine_ls_shift/su_mean 0.000
_refine_ls_structure_factor_coef Fsqd
_refine_ls_weighting_details 'calc w=1/[\s^2^(Fo^2^)+(0.0647P)^2^+2.6856P] where P=(Fo^2^+2Fc^2^)/3'
_refine_ls_weighting_scheme calc
_refine_ls_wR_factor_gt 0.1088
_refine_ls_wR_factor_ref 0.1209
_reflns_number_gt 14631
_reflns_number_total 21419
_reflns_threshold_expression >2sigma(I)
_cod_data_source_file c1cc13112e.txt
_cod_data_source_block 5b.0.5n-pentane
_cod_original_formula_sum 'C32.50 H78 N6 Na O7 Si6 U'
_cod_database_code 7106728

loop_
_symmetry_equiv_pos_as_xyz
'x, y, z'
'-x+1/2, -y, z+1/2'
'-x, y+1/2, -z+1/2'
'x+1/2, -y+1/2, -z'

loop_
_atom_site_label
_atom_site_type_symbol
_atom_site_fract_x
_atom_site_fract_y
_atom_site_fract_z
_atom_site_U_iso_or_equiv
_atom_site_adp_type
_atom_site_occupancy
_atom_site_symmetry_multiplicity
_atom_site_calc_flag
_atom_site_refinement_flags
_atom_site_disorder_assembly
_atom_site_disorder_group
U1 U 0.62206(2) 0.997571(18) 0.502285(8) 0.05952(10) Uani 1 1 d . . .
Na1 Na 0.7504(2) 1.13649(18) 0.36371(8) 0.0704(8) Uani 1 1 d . . .
Si1A Si 0.5874(3) 0.8566(2) 0.45442(12) 0.1232(14) Uani 1 1 d . . .
Si2A Si 0.6907(4) 0.8213(2) 0.51784(15) 0.1496(19) Uani 1 1 d U . .
Si3A Si 0.5747(3) 1.0263(2) 0.58352(9) 0.1075(13) Uani 1 1 d . . .
Si4A Si 0.4251(3) 0.9537(2) 0.54839(11) 0.1254(15) Uani 1 1 d U . .
Si5A Si 0.7362(2) 1.16152(16) 0.50397(8) 0.0855(8) Uani 1 1 d . . .
Si6A Si 0.5470(2) 1.16833(19) 0.48455(11) 0.1045(12) Uani 1 1 d . . .
O1A O 0.5338(4) 0.9960(5) 0.46102(18) 0.091(2) Uani 1 1 d . . .
O2A O 0.7114(4) 0.9958(5) 0.54121(18) 0.092(2) Uani 1 1 d . . .
O3A O 0.8938(5) 1.0839(4) 0.3580(2) 0.097(2) Uani 1 1 d . . .
O4A O 0.7469(8) 1.0498(4) 0.31884(18) 0.108(2) Uani 1 1 d . . .
O5A O 0.6171(5) 1.1480(4) 0.33392(19) 0.091(2) Uani 1 1 d . . .
O6A O 0.6892(5) 1.2570(5) 0.3697(3) 0.109(3) Uani 1 1 d . . .
O7A O 0.8609(4) 1.2227(5) 0.3624(2) 0.105(3) Uani 1 1 d . . .
N1A N 0.6281(6) 0.8784(5) 0.4948(2) 0.092(3) Uani 1 1 d . . .
N2A N 0.5278(5) 0.9922(5) 0.5464(2) 0.080(2) Uani 1 1 d . . .
N3A N 0.6363(5) 1.1182(4) 0.4995(2) 0.074(2) Uani 1 1 d . . .
N4A N 0.7305(5) 0.9944(6) 0.4595(2) 0.078(2) Uani 1 1 d . . .
N5A N 0.7312(6) 1.0294(5) 0.4341(3) 0.091(3) Uani 1 1 d . . .
N6A N 0.7310(8) 1.0596(6) 0.4083(3) 0.128(4) Uani 1 1 d . . .
C1A C 0.5511(8) 0.9431(8) 0.4359(3) 0.097(4) Uani 1 1 d . . .
C2A C 0.5432(9) 0.9582(10) 0.4032(4) 0.146(7) Uani 1 1 d . . .
H2A H 0.5262 1.0038 0.3965 0.175 Uiso 1 1 calc R . .
H2B H 0.5547 0.9233 0.3872 0.175 Uiso 1 1 calc R . .
C3A C 0.6723(12) 0.8186(10) 0.4253(5) 0.193(8) Uani 1 1 d U . .
H3A H 0.7278 0.8411 0.4296 0.289 Uiso 1 1 calc R . .
H3B H 0.6553 0.8272 0.4023 0.289 Uiso 1 1 calc R . .
H3C H 0.6774 0.7680 0.4290 0.289 Uiso 1 1 calc R . .
C4A C 0.4950(12) 0.7920(9) 0.4563(5) 0.176(7) Uani 1 1 d U . .
H4A H 0.5107 0.7526 0.4706 0.263 Uiso 1 1 calc R . .
H4B H 0.4826 0.7746 0.4340 0.263 Uiso 1 1 calc R . .
H4C H 0.4440 0.8154 0.4652 0.263 Uiso 1 1 calc R . .
C5A C 0.6583(16) 0.7267(12) 0.5093(7) 0.254(12) Uani 1 1 d U . .
H5A H 0.5983 0.7197 0.5158 0.380 Uiso 1 1 calc R . .
H5B H 0.6952 0.6951 0.5220 0.380 Uiso 1 1 calc R . .
H5C H 0.6647 0.7168 0.4857 0.380 Uiso 1 1 calc R . .
C6A C 0.8081(11) 0.8361(11) 0.5060(6) 0.188(8) Uani 1 1 d U . .
H6A H 0.8193 0.8153 0.4843 0.282 Uiso 1 1 calc R . .
H6B H 0.8455 0.8142 0.5225 0.282 Uiso 1 1 calc R . .
H6C H 0.8199 0.8865 0.5051 0.282 Uiso 1 1 calc R . .
C7A C 0.6777(13) 0.8391(10) 0.5634(5) 0.178(7) Uani 1 1 d U . .
H7A H 0.6748 0.8898 0.5671 0.268 Uiso 1 1 calc R . .
H7B H 0.7268 0.8197 0.5754 0.268 Uiso 1 1 calc R . .
H7C H 0.6246 0.8172 0.5713 0.268 Uiso 1 1 calc R . .
C8A C 0.6936(9) 1.0244(7) 0.5751(3) 0.106(4) Uani 1 1 d . . .
C9A C 0.7546(13) 1.0375(7) 0.5954(3) 0.134(5) Uani 1 1 d . . .
H9A H 0.8125 1.0290 0.5892 0.161 Uiso 1 1 calc R . .
H9B H 0.7419 1.0556 0.6167 0.161 Uiso 1 1 calc R . .
C10A C 0.5401(9) 1.1196(8) 0.5906(4) 0.139(5) Uani 1 1 d U . .
H10A H 0.5472 1.1464 0.5701 0.209 Uiso 1 1 calc R . .
H10B H 0.5754 1.1405 0.6080 0.209 Uiso 1 1 calc R . .
H10C H 0.4796 1.1205 0.5973 0.209 Uiso 1 1 calc R . .
C11A C 0.5545(12) 0.9767(9) 0.6237(4) 0.160(6) Uani 1 1 d U . .
H11A H 0.4947 0.9833 0.6305 0.240 Uiso 1 1 calc R . .
H11B H 0.5929 0.9944 0.6409 0.240 Uiso 1 1 calc R . .
H11C H 0.5654 0.9267 0.6202 0.240 Uiso 1 1 calc R . .
C12A C 0.3476(11) 1.0073(10) 0.5742(5) 0.177(7) Uani 1 1 d U . .
H12A H 0.3729 1.0162 0.5960 0.266 Uiso 1 1 calc R . .
H12B H 0.2936 0.9814 0.5769 0.266 Uiso 1 1 calc R . .
H12C H 0.3361 1.0520 0.5632 0.266 Uiso 1 1 calc R . .
C13A C 0.4313(11) 0.8607(9) 0.5680(4) 0.167(6) Uani 1 1 d U . .
H13A H 0.3782 0.8351 0.5632 0.250 Uiso 1 1 calc R . .
H13B H 0.4386 0.8649 0.5919 0.250 Uiso 1 1 calc R . .
H13C H 0.4802 0.8353 0.5586 0.250 Uiso 1 1 calc R . .
C14A C 0.3703(9) 0.9404(9) 0.5058(4) 0.143(6) Uani 1 1 d . . .
H14A H 0.3456 0.9848 0.4983 0.215 Uiso 1 1 calc R . .
H14B H 0.3246 0.9053 0.5078 0.215 Uiso 1 1 calc R . .
H14C H 0.4129 0.9242 0.4897 0.215 Uiso 1 1 calc R . .
C15A C 0.7649(10) 1.2194(7) 0.4670(3) 0.126(5) Uani 1 1 d . . .
H15A H 0.7860 1.1900 0.4488 0.190 Uiso 1 1 calc R . .
H15B H 0.8097 1.2528 0.4734 0.190 Uiso 1 1 calc R . .
H15C H 0.7138 1.2451 0.4597 0.190 Uiso 1 1 calc R . .
C16A C 0.8341(8) 1.1019(8) 0.5069(5) 0.146(7) Uani 1 1 d . . .
H16A H 0.8277 1.0705 0.5259 0.219 Uiso 1 1 calc R . .
H16B H 0.8859 1.1304 0.5097 0.219 Uiso 1 1 calc R . .
H16C H 0.8390 1.0740 0.4867 0.219 Uiso 1 1 calc R . .
C17A C 0.7393(8) 1.2160(6) 0.5428(3) 0.104(4) Uani 1 1 d . . .
H17A H 0.6968 1.2537 0.5412 0.156 Uiso 1 1 calc R . .
H17B H 0.7967 1.2363 0.5455 0.156 Uiso 1 1 calc R . .
H17C H 0.7261 1.1863 0.5619 0.156 Uiso 1 1 calc R . .
C18A C 0.5448(9) 1.2612(7) 0.5023(6) 0.166(7) Uani 1 1 d . . .
H18A H 0.5394 1.2589 0.5264 0.249 Uiso 1 1 calc R . .
H18B H 0.4957 1.2868 0.4931 0.249 Uiso 1 1 calc R . .
H18C H 0.5981 1.2855 0.4964 0.249 Uiso 1 1 calc R . .
C19A C 0.5462(10) 1.1772(8) 0.4387(4) 0.150(6) Uani 1 1 d . . .
H19A H 0.5882 1.2127 0.4321 0.224 Uiso 1 1 calc R . .
H19B H 0.4888 1.1913 0.4314 0.224 Uiso 1 1 calc R . .
H19C H 0.5613 1.1321 0.4287 0.224 Uiso 1 1 calc R . .
C20A C 0.4399(6) 1.1288(6) 0.4966(4) 0.111(4) Uani 1 1 d . . .
H20A H 0.4328 1.0835 0.4856 0.167 Uiso 1 1 calc R . .
H20B H 0.3934 1.1603 0.4898 0.167 Uiso 1 1 calc R . .
H20C H 0.4379 1.1222 0.5206 0.167 Uiso 1 1 calc R . .
C21A C 0.8893(10) 1.0274(8) 0.3320(4) 0.128(5) Uani 1 1 d U . .
H21A H 0.9317 0.9905 0.3374 0.153 Uiso 1 1 calc R . .
H21B H 0.9055 1.0478 0.3104 0.153 Uiso 1 1 calc R . .
C22A C 0.8009(11) 0.9940(7) 0.3290(4) 0.129(5) Uani 1 1 d . . .
H22A H 0.8012 0.9560 0.3123 0.155 Uiso 1 1 calc R . .
H22B H 0.7818 0.9746 0.3504 0.155 Uiso 1 1 calc R . .
C23A C 0.6554(11) 1.0298(7) 0.3148(4) 0.127(6) Uani 1 1 d . . .
H23A H 0.6339 1.0061 0.3349 0.153 Uiso 1 1 calc R . .
H23B H 0.6484 0.9978 0.2958 0.153 Uiso 1 1 calc R . .
C24A C 0.6017(9) 1.1051(8) 0.3083(4) 0.122(5) Uani 1 1 d . . .
H24A H 0.6212 1.1271 0.2875 0.146 Uiso 1 1 calc R . .
H24B H 0.5393 1.0956 0.3065 0.146 Uiso 1 1 calc R . .
C25A C 0.5946(8) 1.2187(6) 0.3250(3) 0.094(3) Uani 1 1 d D . .
H25A H 0.5350 1.2206 0.3165 0.112 Uiso 1 1 calc R . .
H25B H 0.6338 1.2365 0.3077 0.112 Uiso 1 1 calc R . .
C26A C 0.6030(8) 1.2622(6) 0.3564(3) 0.107(4) Uani 1 1 d D . .
H26A H 0.5897 1.3118 0.3514 0.129 Uiso 1 1 calc R . .
H26B H 0.5611 1.2454 0.3730 0.129 Uiso 1 1 calc R . .
C27A C 0.7481(8) 1.3056(6) 0.3586(3) 0.098(3) Uani 1 1 d . . .
H27A H 0.7296 1.3533 0.3650 0.118 Uiso 1 1 calc R . .
H27B H 0.7518 1.3037 0.3342 0.118 Uiso 1 1 calc R . .
C28A C 0.8325(9) 1.2902(7) 0.3731(3) 0.099(4) Uani 1 1 d . . .
H28A H 0.8745 1.3263 0.3662 0.119 Uiso 1 1 calc R . .
H28B H 0.8284 1.2910 0.3975 0.119 Uiso 1 1 calc R . .
C29A C 0.9391(7) 1.1972(8) 0.3778(4) 0.115(5) Uani 1 1 d . . .
H29A H 0.9288 1.1850 0.4012 0.138 Uiso 1 1 calc R . .
H29B H 0.9850 1.2331 0.3767 0.138 Uiso 1 1 calc R . .
C30A C 0.9628(8) 1.1350(9) 0.3587(4) 0.128(5) Uani 1 1 d . . .
H30A H 0.9771 1.1491 0.3358 0.154 Uiso 1 1 calc R . .
H30B H 1.0146 1.1134 0.3686 0.154 Uiso 1 1 calc R . .
U2 U 0.752945(19) 0.643958(14) 0.240210(7) 0.04318(8) Uani 1 1 d . . .
Na2 Na 0.8786(3) 0.4435(2) 0.10878(9) 0.0790(10) Uani 1 1 d . . .
Si1B Si 0.71193(18) 0.75952(17) 0.17910(9) 0.0822(10) Uani 1 1 d . . .
Si2B Si 0.85114(18) 0.81311(14) 0.22623(9) 0.0795(9) Uani 1 1 d . . .
Si3B Si 0.7505(3) 0.6628(2) 0.32329(7) 0.0978(10) Uani 1 1 d . . .
Si4B Si 0.59552(18) 0.73738(17) 0.29290(9) 0.0839(9) Uani 1 1 d . . .
Si5B Si 0.84497(18) 0.47413(15) 0.25721(9) 0.0694(8) Uani 1 1 d . . .
Si6B Si 0.65033(18) 0.47936(16) 0.24921(7) 0.0656(8) Uani 1 1 d . . .
O1B O 0.6446(3) 0.6372(3) 0.20759(14) 0.0558(14) Uani 1 1 d . . .
O2B O 0.8653(3) 0.6550(3) 0.27033(14) 0.0607(14) Uani 1 1 d . . .
O3B O 1.0246(7) 0.4125(7) 0.0992(3) 0.158(4) Uani 1 1 d U . .
O4B O 0.9295(10) 0.5192(8) 0.0666(3) 0.176(5) Uani 1 1 d . . .
O5B O 0.7555(9) 0.4789(7) 0.0750(3) 0.157(4) Uani 1 1 d U . .
O6B O 0.7424(8) 0.3811(6) 0.1246(3) 0.145(4) Uani 1 1 d . . .
O7B O 0.8965(8) 0.3176(5) 0.1160(3) 0.130(3) Uani 1 1 d . . .
N1B N 0.7671(5) 0.7531(3) 0.21646(19) 0.0622(19) Uani 1 1 d . . .
N2B N 0.6874(4) 0.6838(4) 0.28898(19) 0.065(2) Uani 1 1 d . . .
N3B N 0.7486(5) 0.5253(3) 0.25187(14) 0.0522(16) Uani 1 1 d . . .
N4B N 0.8387(5) 0.6112(4) 0.19304(19) 0.0578(19) Uani 1 1 d . . .
N5B N 0.8434(5) 0.5661(5) 0.1726(2) 0.067(2) Uani 1 1 d . . .
N6B N 0.8514(6) 0.5219(5) 0.1524(3) 0.107(3) Uani 1 1 d U . .
C1B C 0.6496(6) 0.6732(5) 0.1769(2) 0.066(2) Uani 1 1 d . . .
C2B C 0.6105(7) 0.6452(7) 0.1499(3) 0.092(3) Uani 1 1 d . . .
H2C H 0.5805 0.6021 0.1516 0.111 Uiso 1 1 calc R . .
H2D H 0.6134 0.6688 0.1292 0.111 Uiso 1 1 calc R . .
C3B C 0.6317(8) 0.8362(6) 0.1771(4) 0.119(4) Uani 1 1 d U . .
H3D H 0.6032 0.8414 0.1986 0.178 Uiso 1 1 calc R . .
H3E H 0.5887 0.8267 0.1600 0.178 Uiso 1 1 calc R . .
H3F H 0.6625 0.8795 0.1717 0.178 Uiso 1 1 calc R . .
C4B C 0.7837(8) 0.7649(7) 0.1414(3) 0.115(4) Uani 1 1 d U . .
H4D H 0.7824 0.8126 0.1325 0.173 Uiso 1 1 calc R . .
H4E H 0.7632 0.7320 0.1246 0.173 Uiso 1 1 calc R . .
H4F H 0.8427 0.7528 0.1477 0.173 Uiso 1 1 calc R . .
C5B C 0.8287(9) 0.9029(7) 0.2064(4) 0.130(5) Uani 1 1 d U . .
H5D H 0.8268 0.8979 0.1823 0.196 Uiso 1 1 calc R . .
H5E H 0.8744 0.9358 0.2124 0.196 Uiso 1 1 calc R . .
H5F H 0.7734 0.9208 0.2143 0.196 Uiso 1 1 calc R . .
C6B C 0.9567(7) 0.7804(7) 0.2077(3) 0.103(4) Uani 1 1 d . . .
H6D H 0.9686 0.7330 0.2159 0.155 Uiso 1 1 calc R . .
H6E H 1.0034 0.8118 0.2142 0.155 Uiso 1 1 calc R . .
H6F H 0.9520 0.7794 0.1836 0.155 Uiso 1 1 calc R . .
C7B C 0.8704(7) 0.8258(6) 0.2723(4) 0.113(5) Uani 1 1 d . . .
H7D H 0.8174 0.8424 0.2828 0.169 Uiso 1 1 calc R . .
H7E H 0.9160 0.8604 0.2756 0.169 Uiso 1 1 calc R . .
H7F H 0.8875 0.7811 0.2822 0.169 Uiso 1 1 calc R . .
C8B C 0.8634(7) 0.6498(6) 0.3052(2) 0.080(3) Uani 1 1 d . . .
C9B C 0.9360(7) 0.6452(7) 0.3225(3) 0.102(4) Uani 1 1 d . . .
H9C H 0.9898 0.6454 0.3114 0.123 Uiso 1 1 calc R . .
H9D H 0.9340 0.6418 0.3459 0.123 Uiso 1 1 calc R . .
C10B C 0.7170(8) 0.5780(7) 0.3436(3) 0.120(4) Uani 1 1 d U . .
H10D H 0.6648 0.5858 0.3566 0.180 Uiso 1 1 calc R . .
H10E H 0.7631 0.5616 0.3581 0.180 Uiso 1 1 calc R . .
H10F H 0.7057 0.5427 0.3266 0.180 Uiso 1 1 calc R . .
C11B C 0.7642(10) 0.7376(8) 0.3553(4) 0.137(5) Uani 1 1 d U . .
H11D H 0.7660 0.7827 0.3438 0.205 Uiso 1 1 calc R . .
H11E H 0.8179 0.7307 0.3675 0.205 Uiso 1 1 calc R . .
H11F H 0.7158 0.7370 0.3707 0.205 Uiso 1 1 calc R . .
C12B C 0.5267(8) 0.7105(10) 0.3306(4) 0.145(6) Uani 1 1 d . . .
H12D H 0.4847 0.6750 0.3239 0.218 Uiso 1 1 calc R . .
H12E H 0.4964 0.7517 0.3392 0.218 Uiso 1 1 calc R . .
H12F H 0.5639 0.6913 0.3479 0.218 Uiso 1 1 calc R . .
C13B C 0.5215(7) 0.7338(6) 0.2566(3) 0.099(4) Uani 1 1 d . . .
H13D H 0.5544 0.7231 0.2366 0.148 Uiso 1 1 calc R . .
H13E H 0.4929 0.7792 0.2540 0.148 Uiso 1 1 calc R . .
H13F H 0.4782 0.6973 0.2602 0.148 Uiso 1 1 calc R . .
C14B C 0.6248(9) 0.8346(7) 0.2951(4) 0.132(5) Uani 1 1 d U . .
H14D H 0.6607 0.8430 0.3146 0.197 Uiso 1 1 calc R . .
H14E H 0.5722 0.8626 0.2968 0.197 Uiso 1 1 calc R . .
H14F H 0.6564 0.8479 0.2752 0.197 Uiso 1 1 calc R . .
C15B C 0.8423(8) 0.3939(6) 0.2280(3) 0.104(4) Uani 1 1 d . . .
H15D H 0.7934 0.3640 0.2337 0.156 Uiso 1 1 calc R . .
H15E H 0.8957 0.3672 0.2304 0.156 Uiso 1 1 calc R . .
H15F H 0.8365 0.4099 0.2051 0.156 Uiso 1 1 calc R . .
C16B C 0.8559(8) 0.4437(6) 0.3023(3) 0.102(4) Uani 1 1 d . . .
H16D H 0.8546 0.4845 0.3170 0.152 Uiso 1 1 calc R . .
H16E H 0.9105 0.4188 0.3051 0.152 Uiso 1 1 calc R . .
H16F H 0.8083 0.4123 0.3078 0.152 Uiso 1 1 calc R . .
C17B C 0.9518(6) 0.5166(6) 0.2459(3) 0.089(4) Uani 1 1 d . . .
H17D H 0.9492 0.5340 0.2231 0.134 Uiso 1 1 calc R . .
H17E H 0.9980 0.4819 0.2478 0.134 Uiso 1 1 calc R . .
H17F H 0.9633 0.5557 0.2609 0.134 Uiso 1 1 calc R . .
C18B C 0.6446(7) 0.4004(6) 0.2788(3) 0.102(4) Uani 1 1 d . . .
H18D H 0.6929 0.3688 0.2745 0.154 Uiso 1 1 calc R . .
H18E H 0.5904 0.3752 0.2753 0.154 Uiso 1 1 calc R . .
H18F H 0.6475 0.4169 0.3017 0.154 Uiso 1 1 calc R . .
C19B C 0.6287(8) 0.4511(6) 0.2055(3) 0.098(4) Uani 1 1 d . . .
H19D H 0.6246 0.4925 0.1913 0.147 Uiso 1 1 calc R . .
H19E H 0.5746 0.4250 0.2047 0.147 Uiso 1 1 calc R . .
H19F H 0.6757 0.4211 0.1978 0.147 Uiso 1 1 calc R . .
C20B C 0.5560(5) 0.5345(5) 0.2631(3) 0.075(3) Uani 1 1 d . . .
H20D H 0.5656 0.5505 0.2858 0.113 Uiso 1 1 calc R . .
H20E H 0.5034 0.5065 0.2622 0.113 Uiso 1 1 calc R . .
H20F H 0.5502 0.5752 0.2485 0.113 Uiso 1 1 calc R . .
C21B C 1.0681(11) 0.4503(10) 0.0761(5) 0.160(7) Uani 1 1 d DU . .
H21C H 1.1086 0.4200 0.0638 0.191 Uiso 1 1 calc R . .
H21D H 1.1006 0.4889 0.0866 0.191 Uiso 1 1 calc R . .
C22B C 0.9989(13) 0.4791(11) 0.0531(5) 0.170(7) Uani 1 1 d DU . .
H22C H 1.0280 0.5088 0.0364 0.204 Uiso 1 1 calc R . .
H22D H 0.9736 0.4389 0.0411 0.204 Uiso 1 1 calc R . .
C23B C 0.8658(12) 0.5365(10) 0.0449(5) 0.161(6) Uani 1 1 d DU . .
H23C H 0.8586 0.4984 0.0285 0.194 Uiso 1 1 calc R . .
H23D H 0.8817 0.5797 0.0329 0.194 Uiso 1 1 calc R . .
C24B C 0.7806(12) 0.5480(10) 0.0635(5) 0.178(8) Uani 1 1 d DU . .
H24C H 0.7889 0.5803 0.0824 0.214 Uiso 1 1 calc R . .
H24D H 0.7364 0.5679 0.0486 0.214 Uiso 1 1 calc R . .
C25B C 0.6841(14) 0.4757(13) 0.0939(6) 0.193(8) Uani 1 1 d U . .
H25C H 0.6334 0.4888 0.0805 0.231 Uiso 1 1 calc R . .
H25D H 0.6890 0.5094 0.1124 0.231 Uiso 1 1 calc R . .
C26B C 0.6718(13) 0.3983(11) 0.1082(5) 0.162(7) Uani 1 1 d U . .
H26C H 0.6215 0.3968 0.1232 0.194 Uiso 1 1 calc R . .
H26D H 0.6620 0.3648 0.0899 0.194 Uiso 1 1 calc R . .
C27B C 0.7494(13) 0.3128(9) 0.1283(4) 0.137(5) Uani 1 1 d U . .
H27C H 0.7350 0.2890 0.1073 0.164 Uiso 1 1 calc R . .
H27D H 0.7087 0.2965 0.1455 0.164 Uiso 1 1 calc R . .
C28B C 0.8454(12) 0.2939(9) 0.1389(4) 0.138(5) Uani 1 1 d U . .
H28C H 0.8592 0.3159 0.1604 0.166 Uiso 1 1 calc R . .
H28D H 0.8519 0.2426 0.1411 0.166 Uiso 1 1 calc R . .
C29B C 0.9895(11) 0.3077(9) 0.1224(5) 0.149(6) Uani 1 1 d U . .
H29C H 1.0029 0.2571 0.1237 0.179 Uiso 1 1 calc R . .
H29D H 1.0053 0.3296 0.1437 0.179 Uiso 1 1 calc R . .
C30B C 1.0395(10) 0.3405(9) 0.0950(5) 0.147(6) Uani 1 1 d U . .
H30C H 1.1014 0.3295 0.0969 0.176 Uiso 1 1 calc R . .
H30D H 1.0184 0.3244 0.0732 0.176 Uiso 1 1 calc R . .
C1 C 0.824(2) 0.2009(14) 0.2689(7) 0.216(12) Uani 0.50 1 d PDU . .
H1A H 0.8189 0.1606 0.2838 0.324 Uiso 0.50 1 d PR . .
H1B H 0.7709 0.2289 0.2702 0.324 Uiso 0.50 1 d PR . .
H1C H 0.8728 0.2297 0.2754 0.324 Uiso 0.50 1 d PR . .
C2 C 0.8353(17) 0.1728(16) 0.2339(8) 0.225(12) Uani 0.50 1 d PDU . .
H2E H 0.8917 0.1491 0.2321 0.270 Uiso 0.50 1 d PR . .
H2F H 0.8354 0.2133 0.2186 0.270 Uiso 0.50 1 d PR . .
C3 C 0.7586(19) 0.1286(14) 0.2235(7) 0.223(12) Uani 0.50 1 d PDU . .
H3G H 0.7774 0.0800 0.2281 0.268 Uiso 0.50 1 d PR . .
H3H H 0.7066 0.1380 0.2369 0.268 Uiso 0.50 1 d PR . .
C4 C 0.751(2) 0.1257(16) 0.1859(7) 0.229(12) Uani 0.50 1 d PDU . .
H4G H 0.8036 0.1208 0.1725 0.275 Uiso 0.50 1 d PR . .
H4H H 0.7260 0.1726 0.1816 0.275 Uiso 0.50 1 d PR . .
C5 C 0.677(2) 0.0752(16) 0.1767(8) 0.223(13) Uani 0.50 1 d PDU . .
H5G H 0.6286 0.0969 0.1654 0.335 Uiso 0.50 1 d PR . .
H5H H 0.6572 0.0509 0.1965 0.335 Uiso 0.50 1 d PR . .
H5I H 0.7052 0.0415 0.1618 0.335 Uiso 0.50 1 d PR . .
C6 C 0.923(3) 0.8882(17) 0.5907(12) 0.291(19) Uani 0.50 1 d PDU . .
H6G H 0.8838 0.9279 0.5888 0.436 Uiso 0.50 1 d PR . .
H6H H 0.9334 0.8778 0.6141 0.436 Uiso 0.50 1 d PR . .
H6I H 0.8985 0.8472 0.5798 0.436 Uiso 0.50 1 d PR . .
C7 C 1.010(3) 0.9070(15) 0.5736(10) 0.290(19) Uani 0.50 1 d PDU . .
H7G H 1.0547 0.8723 0.5796 0.347 Uiso 0.50 1 d PR . .
H7H H 1.0035 0.9075 0.5493 0.347 Uiso 0.50 1 d PR . .
C8 C 1.035(3) 0.9806(18) 0.5864(8) 0.288(19) Uani 0.50 1 d PDU . .
H8A H 0.9841 1.0050 0.5951 0.346 Uiso 0.50 1 d PR . .
H8B H 1.0782 0.9766 0.6044 0.346 Uiso 0.50 1 d PR . .
C9 C 1.074(3) 1.0214(19) 0.5570(9) 0.289(19) Uani 0.50 1 d PDU . .
H9E H 1.1227 0.9951 0.5471 0.347 Uiso 0.50 1 d PR . .
H9F H 1.0301 1.0289 0.5398 0.347 Uiso 0.50 1 d PR . .
C10 C 1.105(3) 1.0928(16) 0.5706(12) 0.289(19) Uani 0.50 1 d PDU . .
H10G H 1.0732 1.1045 0.5906 0.433 Uiso 0.50 1 d PR . .
H10H H 1.0967 1.1293 0.5540 0.433 Uiso 0.50 1 d PR . .
H10I H 1.1668 1.0894 0.5759 0.433 Uiso 0.50 1 d PR . .

loop_
_atom_site_aniso_label
_atom_site_aniso_U_11
_atom_site_aniso_U_22
_atom_site_aniso_U_33
_atom_site_aniso_U_23
_atom_site_aniso_U_13
_atom_site_aniso_U_12
U1 0.06253(19) 0.0690(2) 0.04701(17) 0.0000(2) 0.01019(14) 0.00084(17)
Na1 0.0683(18) 0.078(2) 0.0649(19) 0.0074(16) -0.001(2) -0.010(2)
Si1A 0.122(3) 0.112(3) 0.136(3) -0.059(3) 0.029(2) -0.021(3)
Si2A 0.225(5) 0.072(2) 0.151(4) 0.011(3) 0.042(4) 0.030(3)
Si3A 0.124(3) 0.124(3) 0.075(2) -0.029(2) 0.042(2) -0.027(2)
Si4A 0.134(3) 0.131(3) 0.112(3) -0.032(2) 0.057(3) -0.056(3)
Si5A 0.0866(19) 0.095(2) 0.0744(18) -0.0018(15) 0.0045(18) -0.0145(17)
Si6A 0.098(2) 0.089(3) 0.126(3) 0.014(2) -0.008(2) 0.0290(18)
O1A 0.086(5) 0.102(6) 0.087(5) 0.008(5) 0.006(4) -0.005(5)
O2A 0.090(5) 0.106(6) 0.081(5) 0.004(5) -0.012(3) 0.021(5)
O3A 0.107(6) 0.081(5) 0.104(6) 0.019(4) 0.040(5) 0.022(5)
O4A 0.157(7) 0.076(5) 0.092(5) 0.001(4) 0.023(7) -0.031(7)
O5A 0.087(5) 0.093(5) 0.092(5) -0.011(5) -0.011(4) -0.012(5)
O6A 0.066(5) 0.119(7) 0.142(8) 0.025(6) -0.034(5) -0.010(5)
O7A 0.062(5) 0.097(6) 0.156(8) 0.007(6) -0.005(5) -0.015(4)
N1A 0.112(6) 0.084(6) 0.079(6) -0.018(5) 0.022(6) -0.007(5)
N2A 0.099(6) 0.071(6) 0.070(5) -0.010(5) 0.027(4) -0.019(5)
N3A 0.083(5) 0.065(5) 0.075(5) 0.005(5) 0.021(6) 0.001(4)
N4A 0.079(6) 0.099(6) 0.058(5) -0.006(5) 0.018(4) 0.005(5)
N5A 0.088(7) 0.100(7) 0.084(7) -0.004(5) 0.030(6) -0.007(5)
N6A 0.146(11) 0.155(10) 0.082(7) 0.044(7) 0.050(7) 0.006(8)
C1A 0.086(8) 0.123(11) 0.082(9) -0.023(8) 0.000(6) 0.012(7)
C2A 0.136(12) 0.218(19) 0.083(10) 0.006(10) -0.011(9) -0.066(12)
C3A 0.206(11) 0.199(11) 0.173(11) -0.047(9) 0.010(9) 0.012(9)
C4A 0.178(10) 0.155(10) 0.194(11) -0.023(8) -0.010(9) -0.030(8)
C5A 0.282(14) 0.224(14) 0.255(15) -0.008(10) 0.005(10) -0.014(9)
C6A 0.177(10) 0.196(11) 0.190(12) 0.016(9) -0.030(9) 0.017(8)
C7A 0.213(11) 0.156(10) 0.166(11) 0.030(8) -0.006(9) 0.027(8)
C8A 0.129(10) 0.133(12) 0.056(7) 0.021(7) -0.003(7) 0.008(8)
C9A 0.183(14) 0.148(12) 0.071(8) -0.008(7) -0.030(12) -0.018(13)
C10A 0.130(8) 0.139(9) 0.149(9) -0.050(7) 0.001(7) 0.008(7)
C11A 0.183(10) 0.167(10) 0.129(9) 0.000(8) 0.024(8) -0.023(8)
C12A 0.155(9) 0.188(10) 0.187(10) -0.024(9) 0.045(8) -0.029(8)
C13A 0.192(10) 0.165(10) 0.142(9) 0.014(8) 0.013(8) -0.056(8)
C14A 0.142(12) 0.182(15) 0.106(11) 0.009(10) 0.006(10) -0.066(11)
C15A 0.140(12) 0.145(12) 0.094(9) 0.020(8) -0.010(9) -0.053(11)
C16A 0.101(9) 0.187(16) 0.150(16) -0.054(13) 0.008(10) -0.039(10)
C17A 0.093(8) 0.118(9) 0.101(8) -0.017(7) -0.008(8) -0.005(8)
C18A 0.136(12) 0.107(11) 0.25(2) 0.000(14) -0.001(15) 0.054(9)
C19A 0.187(15) 0.126(12) 0.135(13) 0.025(10) -0.071(12) 0.032(11)
C20A 0.072(6) 0.081(8) 0.181(14) -0.006(9) -0.007(8) 0.019(6)
C21A 0.130(8) 0.126(8) 0.127(8) 0.016(7) 0.029(7) 0.042(7)
C22A 0.210(17) 0.057(8) 0.120(10) 0.003(8) 0.032(10) 0.027(9)
C23A 0.181(15) 0.081(9) 0.121(11) -0.033(8) 0.058(10) -0.071(10)
C24A 0.104(10) 0.128(13) 0.135(13) -0.006(10) 0.007(9) -0.041(9)
C25A 0.110(9) 0.066(8) 0.104(10) 0.006(7) -0.017(7) 0.000(6)
C26A 0.106(9) 0.091(9) 0.125(11) 0.030(8) -0.019(8) 0.007(7)
C27A 0.066(6) 0.101(8) 0.128(10) 0.026(7) -0.010(8) -0.011(8)
C28A 0.126(10) 0.083(9) 0.088(9) 0.012(7) -0.010(8) -0.011(8)
C29A 0.055(7) 0.149(13) 0.140(13) 0.026(10) -0.020(7) 0.003(8)
C30A 0.073(8) 0.138(13) 0.174(15) 0.030(12) 0.027(9) 0.026(9)
U2 0.04686(14) 0.04129(14) 0.04141(14) 0.00016(12) -0.00244(17) -0.00073(17)
Na2 0.086(2) 0.090(3) 0.061(2) -0.0216(19) -0.003(2) 0.013(2)
Si1B 0.0684(16) 0.086(2) 0.092(2) 0.0482(17) -0.0195(15) -0.0146(14)
Si2B 0.0672(16) 0.0517(16) 0.120(3) 0.0096(15) -0.0092(16) -0.0140(13)
Si3B 0.0864(18) 0.158(3) 0.0489(14) -0.0179(16) -0.0037(18) 0.003(3)
Si4B 0.0605(16) 0.089(2) 0.102(2) -0.0372(18) 0.0160(15) 0.0047(14)
Si5B 0.0642(16) 0.0494(16) 0.095(2) 0.0125(14) 0.0036(15) 0.0087(12)
Si6B 0.0630(16) 0.0535(17) 0.080(2) 0.0122(11) -0.0008(12) -0.0122(13)
O1B 0.057(3) 0.056(4) 0.054(3) 0.006(3) -0.005(3) -0.014(3)
O2B 0.060(3) 0.065(4) 0.057(4) -0.002(3) -0.010(3) 0.007(3)
O3B 0.143(7) 0.159(8) 0.172(8) -0.048(7) 0.001(6) -0.004(6)
O4B 0.198(12) 0.194(13) 0.136(10) 0.037(9) -0.002(9) -0.003(10)
O5B 0.144(7) 0.183(8) 0.143(7) -0.040(6) -0.005(7) 0.013(7)
O6B 0.124(7) 0.152(9) 0.161(9) -0.058(7) 0.039(8) -0.025(8)
O7B 0.168(9) 0.094(6) 0.128(8) -0.025(6) 0.016(7) -0.032(6)
N1B 0.070(5) 0.037(3) 0.079(5) 0.005(3) -0.015(4) -0.005(3)
N2B 0.056(4) 0.077(5) 0.061(5) -0.014(4) 0.000(4) 0.009(4)
N3B 0.053(3) 0.041(4) 0.062(4) 0.008(2) 0.007(4) 0.015(4)
N4B 0.068(5) 0.054(5) 0.051(5) 0.001(4) -0.001(4) -0.005(4)
N5B 0.067(5) 0.079(6) 0.056(5) -0.019(5) 0.013(4) -0.023(4)
N6B 0.107(6) 0.113(7) 0.101(6) -0.046(5) 0.023(5) -0.028(5)
C1B 0.059(5) 0.092(7) 0.046(5) 0.005(5) -0.003(4) 0.009(5)
C2B 0.106(8) 0.111(8) 0.061(6) 0.022(6) -0.018(6) -0.007(7)
C3B 0.118(7) 0.092(7) 0.146(8) 0.046(6) -0.018(7) 0.017(6)
C4B 0.095(7) 0.138(8) 0.113(8) 0.043(7) 0.005(6) -0.027(6)
C5B 0.136(8) 0.085(7) 0.170(9) 0.021(7) -0.030(7) -0.019(6)
C6B 0.080(7) 0.115(10) 0.115(10) -0.012(8) 0.012(7) -0.038(7)
C7B 0.081(7) 0.106(9) 0.152(13) -0.063(9) 0.007(8) -0.009(7)
C8B 0.078(6) 0.107(8) 0.055(6) -0.003(6) -0.010(5) 0.008(6)
C9B 0.072(7) 0.152(11) 0.082(8) 0.006(8) -0.020(6) 0.015(8)
C10B 0.116(8) 0.157(9) 0.087(7) 0.037(7) 0.008(6) 0.003(7)
C11B 0.117(8) 0.179(9) 0.114(8) -0.051(7) 0.001(7) 0.013(7)
C12B 0.083(8) 0.231(18) 0.122(12) -0.004(12) 0.044(8) 0.039(10)
C13B 0.073(7) 0.086(8) 0.137(11) -0.022(7) -0.014(7) 0.014(6)
C14B 0.120(8) 0.104(8) 0.171(9) -0.030(7) 0.007(7) 0.013(7)
C15B 0.108(9) 0.076(8) 0.129(11) -0.014(7) 0.000(8) 0.034(6)
C16B 0.100(8) 0.075(8) 0.129(11) 0.051(7) -0.032(7) -0.004(6)
C17B 0.072(6) 0.066(7) 0.130(10) 0.024(6) 0.010(6) 0.021(5)
C18B 0.085(8) 0.075(8) 0.147(12) 0.045(8) 0.009(8) -0.006(6)
C19B 0.116(9) 0.075(7) 0.103(9) -0.015(6) -0.012(8) -0.031(7)
C20B 0.048(5) 0.079(7) 0.099(8) 0.024(6) 0.004(5) -0.015(4)
C21B 0.153(10) 0.172(10) 0.153(10) -0.008(8) 0.048(8) -0.028(8)
C22B 0.164(10) 0.183(11) 0.163(10) -0.024(9) 0.030(9) -0.002(9)
C23B 0.171(10) 0.143(9) 0.170(10) 0.021(8) -0.014(9) 0.007(8)
C24B 0.185(11) 0.165(10) 0.185(11) 0.016(9) -0.013(9) 0.000(8)
C25B 0.169(11) 0.209(12) 0.201(12) -0.026(9) 0.001(9) 0.004(9)
C26B 0.142(9) 0.185(11) 0.158(10) -0.008(8) -0.010(8) 0.008(8)
C27B 0.152(9) 0.126(8) 0.132(8) -0.028(7) 0.034(8) -0.007(9)
C28B 0.162(9) 0.135(9) 0.116(9) -0.011(7) 0.019(8) -0.002(8)
C29B 0.139(9) 0.153(10) 0.156(10) 0.006(8) -0.016(8) 0.017(8)
C30B 0.139(9) 0.145(9) 0.157(10) -0.010(8) 0.005(8) 0.040(7)
C1 0.23(2) 0.102(14) 0.32(3) 0.101(16) 0.19(2) 0.017(12)
C2 0.24(2) 0.111(14) 0.32(3) 0.093(16) 0.19(2) 0.032(11)
C3 0.24(2) 0.114(14) 0.32(3) 0.093(16) 0.19(2) 0.033(11)
C4 0.24(2) 0.117(14) 0.33(3) 0.093(16) 0.18(2) 0.034(12)
C5 0.23(2) 0.114(15) 0.32(3) 0.092(16) 0.18(2) 0.044(12)
C6 0.31(3) 0.19(2) 0.37(4) -0.07(2) -0.21(3) 0.10(3)
C7 0.31(3) 0.19(2) 0.37(4) -0.07(2) -0.21(3) 0.10(3)
C8 0.31(3) 0.19(2) 0.37(4) -0.07(2) -0.22(3) 0.10(3)
C9 0.31(3) 0.19(2) 0.37(4) -0.07(2) -0.21(3) 0.10(3)
C10 0.31(3) 0.19(2) 0.37(4) -0.07(2) -0.22(3) 0.09(3)

loop_
_atom_type_symbol
_atom_type_description
_atom_type_scat_dispersion_real
_atom_type_scat_dispersion_imag
_atom_type_scat_source
C C 0.0033 0.0016 'International Tables Vol C Tables 4.2.6.8 and 6.1.1.4'
H H 0.0000 0.0000 'International Tables Vol C Tables 4.2.6.8 and 6.1.1.4'
N N 0.0061 0.0033 'International Tables Vol C Tables 4.2.6.8 and 6.1.1.4'
O O 0.0106 0.0060 'International Tables Vol C Tables 4.2.6.8 and 6.1.1.4'
Na Na 0.0362 0.0249 'International Tables Vol C Tables 4.2.6.8 and 6.1.1.4'
Si Si 0.0817 0.0704 'International Tables Vol C Tables 4.2.6.8 and 6.1.1.4'
U U -9.6767 9.6646 'International Tables Vol C Tables 4.2.6.8 and 6.1.1.4'

loop_
_geom_angle_atom_site_label_1
_geom_angle_atom_site_label_2
_geom_angle_atom_site_label_3
_geom_angle
_geom_angle_site_symmetry_1
_geom_angle_site_symmetry_3
_geom_angle_publ_flag
O2A U1 O1A 177.4(3) . . ?
O2A U1 N1A 93.2(4) . . ?
O1A U1 N1A 84.9(4) . . ?
O2A U1 N2A 80.8(3) . . ?
O1A U1 N2A 101.1(3) . . ?
N1A U1 N2A 94.9(3) . . ?
O2A U1 N3A 89.4(4) . . ?
O1A U1 N3A 92.1(3) . . ?
N1A U1 N3A 167.0(3) . . ?
N2A U1 N3A 98.1(3) . . ?
O2A U1 N4A 94.2(3) . . ?
O1A U1 N4A 83.7(3) . . ?
N1A U1 N4A 81.5(3) . . ?
N2A U1 N4A 173.7(4) . . ?
N3A U1 N4A 85.6(3) . . ?
N6A Na1 O7A 122.9(4) . . ?
N6A Na1 O5A 109.3(4) . . ?
O7A Na1 O5A 123.2(3) . . ?
N6A Na1 O4A 98.3(4) . . ?
O7A Na1 O4A 117.7(4) . . ?
O5A Na1 O4A 70.9(4) . . ?
N6A Na1 O3A 86.2(4) . . ?
O7A Na1 O3A 67.9(3) . . ?
O5A Na1 O3A 140.6(3) . . ?
O4A Na1 O3A 71.1(4) . . ?
N6A Na1 O6A 116.8(4) . . ?
O7A Na1 O6A 69.0(3) . . ?
O5A Na1 O6A 68.7(3) . . ?
O4A Na1 O6A 133.0(3) . . ?
O3A Na1 O6A 136.9(3) . . ?
N1A Si1A C4A 112.4(7) . . ?
N1A Si1A C1A 105.2(5) . . ?
C4A Si1A C1A 110.8(8) . . ?
N1A Si1A C3A 113.8(7) . . ?
C4A Si1A C3A 107.6(9) . . ?
C1A Si1A C3A 106.9(8) . . ?
N1A Si2A C7A 110.6(7) . . ?
N1A Si2A C5A 110.5(10) . . ?
C7A Si2A C5A 108.7(11) . . ?
N1A Si2A C6A 108.0(7) . . ?
C7A Si2A C6A 108.7(11) . . ?
C5A Si2A C6A 110.4(10) . . ?
N2A Si3A C8A 104.0(5) . . ?
N2A Si3A C10A 110.7(7) . . ?
C8A Si3A C10A 109.1(7) . . ?
N2A Si3A C11A 117.8(6) . . ?
C8A Si3A C11A 107.9(7) . . ?
C10A Si3A C11A 107.1(8) . . ?
N2A Si4A C12A 112.2(7) . . ?
N2A Si4A C14A 114.4(5) . . ?
C12A Si4A C14A 106.3(8) . . ?
N2A Si4A C13A 110.7(7) . . ?
C12A Si4A C13A 107.4(9) . . ?
C14A Si4A C13A 105.3(7) . . ?
N3A Si5A C17A 111.4(5) . . ?
N3A Si5A C16A 115.4(5) . . ?
C17A Si5A C16A 104.8(7) . . ?
N3A Si5A C15A 113.3(6) . . ?
C17A Si5A C15A 109.1(6) . . ?
C16A Si5A C15A 102.0(8) . . ?
N3A Si6A C19A 112.9(6) . . ?
N3A Si6A C20A 112.5(5) . . ?
C19A Si6A C20A 106.7(8) . . ?
N3A Si6A C18A 112.5(6) . . ?
C19A Si6A C18A 106.8(9) . . ?
C20A Si6A C18A 104.9(7) . . ?
C1A O1A U1 115.5(7) . . ?
C8A O2A U1 123.8(7) . . ?
C30A O3A C21A 121.9(11) . . ?
C30A O3A Na1 113.3(7) . . ?
C21A O3A Na1 108.4(8) . . ?
C22A O4A C23A 114.1(11) . . ?
C22A O4A Na1 106.2(8) . . ?
C23A O4A Na1 106.0(7) . . ?
C24A O5A C25A 109.5(10) . . ?
C24A O5A Na1 119.0(8) . . ?
C25A O5A Na1 114.9(6) . . ?
C27A O6A C26A 116.6(9) . . ?
C27A O6A Na1 109.5(7) . . ?
C26A O6A Na1 112.3(7) . . ?
C28A O7A C29A 115.5(11) . . ?
C28A O7A Na1 113.1(7) . . ?
C29A O7A Na1 111.4(7) . . ?
Si2A N1A Si1A 122.6(5) . . ?
Si2A N1A U1 125.1(5) . . ?
Si1A N1A U1 109.6(5) . . ?
Si4A N2A Si3A 118.9(5) . . ?
Si4A N2A U1 129.0(5) . . ?
Si3A N2A U1 111.9(4) . . ?
Si5A N3A Si6A 117.7(4) . . ?
Si5A N3A U1 122.9(4) . . ?
Si6A N3A U1 118.3(4) . . ?
N5A N4A U1 126.4(7) . . ?
N6A N5A N4A 176.0(12) . . ?
N5A N6A Na1 167.4(11) . . ?
C2A C1A O1A 121.0(14) . . ?
C2A C1A Si1A 126.6(13) . . ?
O1A C1A Si1A 112.4(9) . . ?
C1A C2A H2A 120.0 . . ?
C1A C2A H2B 120.0 . . ?
H2A C2A H2B 120.0 . . ?
Si1A C3A H3A 109.5 . . ?
Si1A C3A H3B 109.5 . . ?
H3A C3A H3B 109.5 . . ?
Si1A C3A H3C 109.5 . . ?
H3A C3A H3C 109.5 . . ?
H3B C3A H3C 109.5 . . ?
Si1A C4A H4A 109.5 . . ?
Si1A C4A H4B 109.5 . . ?
H4A C4A H4B 109.5 . . ?
Si1A C4A H4C 109.5 . . ?
H4A C4A H4C 109.5 . . ?
H4B C4A H4C 109.5 . . ?
Si2A C5A H5A 109.5 . . ?
Si2A C5A H5B 109.5 . . ?
H5A C5A H5B 109.5 . . ?
Si2A C5A H5C 109.5 . . ?
H5A C5A H5C 109.5 . . ?
H5B C5A H5C 109.5 . . ?
Si2A C6A H6A 109.5 . . ?
Si2A C6A H6B 109.5 . . ?
H6A C6A H6B 109.5 . . ?
Si2A C6A H6C 109.5 . . ?
H6A C6A H6C 109.5 . . ?
H6B C6A H6C 109.5 . . ?
Si2A C7A H7A 109.5 . . ?
Si2A C7A H7B 109.5 . . ?
H7A C7A H7B 109.5 . . ?
Si2A C7A H7C 109.5 . . ?
H7A C7A H7C 109.5 . . ?
H7B C7A H7C 109.5 . . ?
C9A C8A O2A 121.4(13) . . ?
C9A C8A Si3A 127.5(12) . . ?
O2A C8A Si3A 110.8(9) . . ?
C8A C9A H9A 120.0 . . ?
C8A C9A H9B 120.0 . . ?
H9A C9A H9B 120.0 . . ?
Si3A C10A H10A 109.5 . . ?
Si3A C10A H10B 109.5 . . ?
H10A C10A H10B 109.5 . . ?
Si3A C10A H10C 109.5 . . ?
H10A C10A H10C 109.5 . . ?
H10B C10A H10C 109.5 . . ?
Si3A C11A H11A 109.5 . . ?
Si3A C11A H11B 109.5 . . ?
H11A C11A H11B 109.5 . . ?
Si3A C11A H11C 109.5 . . ?
H11A C11A H11C 109.5 . . ?
H11B C11A H11C 109.5 . . ?
Si4A C12A H12A 109.5 . . ?
Si4A C12A H12B 109.5 . . ?
H12A C12A H12B 109.5 . . ?
Si4A C12A H12C 109.5 . . ?
H12A C12A H12C 109.5 . . ?
H12B C12A H12C 109.5 . . ?
Si4A C13A H13A 109.5 . . ?
Si4A C13A H13B 109.5 . . ?
H13A C13A H13B 109.5 . . ?
Si4A C13A H13C 109.5 . . ?
H13A C13A H13C 109.5 . . ?
H13B C13A H13C 109.5 . . ?
Si4A C14A H14A 109.5 . . ?
Si4A C14A H14B 109.5 . . ?
H14A C14A H14B 109.5 . . ?
Si4A C14A H14C 109.5 . . ?
H14A C14A H14C 109.5 . . ?
H14B C14A H14C 109.5 . . ?
Si5A C15A H15A 109.5 . . ?
Si5A C15A H15B 109.5 . . ?
H15A C15A H15B 109.5 . . ?
Si5A C15A H15C 109.5 . . ?
H15A C15A H15C 109.5 . . ?
H15B C15A H15C 109.5 . . ?
Si5A C16A H16A 109.5 . . ?
Si5A C16A H16B 109.5 . . ?
H16A C16A H16B 109.5 . . ?
Si5A C16A H16C 109.5 . . ?
H16A C16A H16C 109.5 . . ?
H16B C16A H16C 109.5 . . ?
Si5A C17A H17A 109.5 . . ?
Si5A C17A H17B 109.5 . . ?
H17A C17A H17B 109.5 . . ?
Si5A C17A H17C 109.5 . . ?
H17A C17A H17C 109.5 . . ?
H17B C17A H17C 109.5 . . ?
Si6A C18A H18A 109.5 . . ?
Si6A C18A H18B 109.5 . . ?
H18A C18A H18B 109.5 . . ?
Si6A C18A H18C 109.5 . . ?
H18A C18A H18C 109.5 . . ?
H18B C18A H18C 109.5 . . ?
Si6A C19A H19A 109.5 . . ?
Si6A C19A H19B 109.5 . . ?
H19A C19A H19B 109.5 . . ?
Si6A C19A H19C 109.5 . . ?
H19A C19A H19C 109.5 . . ?
H19B C19A H19C 109.5 . . ?
Si6A C20A H20A 109.5 . . ?
Si6A C20A H20B 109.5 . . ?
H20A C20A H20B 109.5 . . ?
Si6A C20A H20C 109.5 . . ?
H20A C20A H20C 109.5 . . ?
H20B C20A H20C 109.5 . . ?
O3A C21A C22A 113.5(11) . . ?
O3A C21A H21A 108.9 . . ?
C22A C21A H21A 108.9 . . ?
O3A C21A H21B 108.9 . . ?
C22A C21A H21B 108.9 . . ?
H21A C21A H21B 107.7 . . ?
O4A C22A C21A 104.2(12) . . ?
O4A C22A H22A 110.9 . . ?
C21A C22A H22A 110.9 . . ?
O4A C22A H22B 110.9 . . ?
C21A C22A H22B 110.9 . . ?
H22A C22A H22B 108.9 . . ?
O4A C23A C24A 106.0(9) . . ?
O4A C23A H23A 110.5 . . ?
C24A C23A H23A 110.5 . . ?
O4A C23A H23B 110.5 . . ?
C24A C23A H23B 110.5 . . ?
H23A C23A H23B 108.7 . . ?
O5A C24A C23A 108.1(12) . . ?
O5A C24A H24A 110.1 . . ?
C23A C24A H24A 110.1 . . ?
O5A C24A H24B 110.1 . . ?
C23A C24A H24B 110.1 . . ?
H24A C24A H24B 108.4 . . ?
O5A C25A C26A 106.2(9) . . ?
O5A C25A H25A 110.5 . . ?
C26A C25A H25A 110.5 . . ?
O5A C25A H25B 110.5 . . ?
C26A C25A H25B 110.5 . . ?
H25A C25A H25B 108.7 . . ?
O6A C26A C25A 110.6(10) . . ?
O6A C26A H26A 109.5 . . ?
C25A C26A H26A 109.5 . . ?
O6A C26A H26B 109.5 . . ?
C25A C26A H26B 109.5 . . ?
H26A C26A H26B 108.1 . . ?
O6A C27A C28A 109.2(9) . . ?
O6A C27A H27A 109.8 . . ?
C28A C27A H27A 109.8 . . ?
O6A C27A H27B 109.8 . . ?
C28A C27A H27B 109.8 . . ?
H27A C27A H27B 108.3 . . ?
O7A C28A C27A 109.6(10) . . ?
O7A C28A H28A 109.8 . . ?
C27A C28A H28A 109.8 . . ?
O7A C28A H28B 109.8 . . ?
C27A C28A H28B 109.8 . . ?
H28A C28A H28B 108.2 . . ?
O7A C29A C30A 104.9(12) . . ?
O7A C29A H29A 110.8 . . ?
C30A C29A H29A 110.8 . . ?
O7A C29A H29B 110.8 . . ?
C30A C29A H29B 110.8 . . ?
H29A C29A H29B 108.8 . . ?
O3A C30A C29A 111.6(10) . . ?
O3A C30A H30A 109.3 . . ?
C29A C30A H30A 109.3 . . ?
O3A C30A H30B 109.3 . . ?
C29A C30A H30B 109.3 . . ?
H30A C30A H30B 108.0 . . ?
O2B U2 O1B 176.1(2) . . ?
O2B U2 N1B 94.1(2) . . ?
O1B U2 N1B 82.7(2) . . ?
O2B U2 N3B 90.2(2) . . ?
O1B U2 N3B 92.5(2) . . ?
N1B U2 N3B 166.5(2) . . ?
O2B U2 N2B 81.1(2) . . ?
O1B U2 N2B 101.3(2) . . ?
N1B U2 N2B 95.7(3) . . ?
N3B U2 N2B 97.6(2) . . ?
O2B U2 N4B 91.4(2) . . ?
O1B U2 N4B 86.1(2) . . ?
N1B U2 N4B 81.5(3) . . ?
N3B U2 N4B 85.6(2) . . ?
N2B U2 N4B 171.7(3) . . ?
N6B Na2 O4B 102.3(5) . . ?
N6B Na2 O3B 116.9(4) . . ?
O4B Na2 O3B 73.5(5) . . ?
N6B Na2 O7B 123.9(4) . . ?
O4B Na2 O7B 130.4(5) . . ?
O3B Na2 O7B 70.4(4) . . ?
N6B Na2 O5B 95.9(4) . . ?
O4B Na2 O5B 72.0(5) . . ?
O3B Na2 O5B 136.5(5) . . ?
O7B Na2 O5B 115.4(4) . . ?
N6B Na2 O6B 87.6(3) . . ?
O4B Na2 O6B 138.8(5) . . ?
O3B Na2 O6B 136.8(5) . . ?
O7B Na2 O6B 66.4(4) . . ?
O5B Na2 O6B 67.2(5) . . ?
N1B Si1B C4B 114.3(5) . . ?
N1B Si1B C1B 103.2(4) . . ?
C4B Si1B C1B 108.0(5) . . ?
N1B Si1B C3B 114.2(6) . . ?
C4B Si1B C3B 107.9(6) . . ?
C1B Si1B C3B 108.9(5) . . ?
N1B Si2B C7B 114.4(5) . . ?
N1B Si2B C6B 109.5(4) . . ?
C7B Si2B C6B 106.9(6) . . ?
N1B Si2B C5B 110.3(5) . . ?
C7B Si2B C5B 108.9(7) . . ?
C6B Si2B C5B 106.5(6) . . ?
N2B Si3B C10B 112.8(5) . . ?
N2B Si3B C8B 103.9(4) . . ?
C10B Si3B C8B 107.9(6) . . ?
N2B Si3B C11B 115.1(6) . . ?
C10B Si3B C11B 111.8(7) . . ?
C8B Si3B C11B 104.4(6) . . ?
N2B Si4B C13B 114.1(5) . . ?
N2B Si4B C14B 111.9(5) . . ?
C13B Si4B C14B 102.7(7) . . ?
N2B Si4B C12B 111.5(6) . . ?
C13B Si4B C12B 105.6(6) . . ?
C14B Si4B C12B 110.6(7) . . ?
N3B Si5B C17B 117.9(4) . . ?
N3B Si5B C16B 110.5(5) . . ?
C17B Si5B C16B 106.2(5) . . ?
N3B Si5B C15B 109.7(4) . . ?
C17B Si5B C15B 102.0(6) . . ?
C16B Si5B C15B 110.0(6) . . ?
N3B Si6B C19B 110.8(4) . . ?
N3B Si6B C20B 112.2(4) . . ?
C19B Si6B C20B 107.5(6) . . ?
N3B Si6B C18B 113.0(4) . . ?
C19B Si6B C18B 110.6(6) . . ?
C20B Si6B C18B 102.4(5) . . ?
C1B O1B U2 117.8(5) . . ?
C8B O2B U2 122.9(5) . . ?
C21B O3B C30B 110.6(15) . . ?
C21B O3B Na2 117.0(12) . . ?
C30B O3B Na2 114.9(10) . . ?
C23B O4B C22B 115.6(16) . . ?
C23B O4B Na2 111.6(11) . . ?
C22B O4B Na2 101.6(11) . . ?
C25B O5B C24B 116.3(15) . . ?
C25B O5B Na2 108.4(13) . . ?
C24B O5B Na2 102.6(11) . . ?
C27B O6B C26B 111.7(16) . . ?
C27B O6B Na2 115.4(12) . . ?
C26B O6B Na2 117.1(12) . . ?
C28B O7B C29B 115.4(15) . . ?
C28B O7B Na2 110.9(10) . . ?
C29B O7B Na2 105.0(9) . . ?
Si1B N1B Si2B 120.5(4) . . ?
Si1B N1B U2 112.2(3) . . ?
Si2B N1B U2 123.9(4) . . ?
Si3B N2B Si4B 121.1(5) . . ?
Si3B N2B U2 110.5(3) . . ?
Si4B N2B U2 127.9(4) . . ?
Si6B N3B Si5B 117.4(3) . . ?
Si6B N3B U2 119.9(3) . . ?
Si5B N3B U2 122.0(4) . . ?
N5B N4B U2 140.2(6) . . ?
N6B N5B N4B 177.5(10) . . ?
N5B N6B Na2 172.8(9) . . ?
C2B C1B O1B 119.3(9) . . ?
C2B C1B Si1B 126.9(8) . . ?
O1B C1B Si1B 113.8(6) . . ?
C1B C2B H2C 120.0 . . ?
C1B C2B H2D 120.0 . . ?
H2C C2B H2D 120.0 . . ?
Si1B C3B H3D 109.5 . . ?
Si1B C3B H3E 109.5 . . ?
H3D C3B H3E 109.5 . . ?
Si1B C3B H3F 109.5 . . ?
H3D C3B H3F 109.5 . . ?
H3E C3B H3F 109.5 . . ?
Si1B C4B H4D 109.5 . . ?
Si1B C4B H4E 109.5 . . ?
H4D C4B H4E 109.5 . . ?
Si1B C4B H4F 109.5 . . ?
H4D C4B H4F 109.5 . . ?
H4E C4B H4F 109.5 . . ?
Si2B C5B H5D 109.5 . . ?
Si2B C5B H5E 109.5 . . ?
H5D C5B H5E 109.5 . . ?
Si2B C5B H5F 109.5 . . ?
H5D C5B H5F 109.5 . . ?
H5E C5B H5F 109.5 . . ?
Si2B C6B H6D 109.5 . . ?
Si2B C6B H6E 109.5 . . ?
H6D C6B H6E 109.5 . . ?
Si2B C6B H6F 109.5 . . ?
H6D C6B H6F 109.5 . . ?
H6E C6B H6F 109.5 . . ?
Si2B C7B H7D 109.5 . . ?
Si2B C7B H7E 109.5 . . ?
H7D C7B H7E 109.5 . . ?
Si2B C7B H7F 109.5 . . ?
H7D C7B H7F 109.5 . . ?
H7E C7B H7F 109.5 . . ?
C9B C8B O2B 120.7(9) . . ?
C9B C8B Si3B 125.8(8) . . ?
O2B C8B Si3B 113.0(6) . . ?
C8B C9B H9C 120.0 . . ?
C8B C9B H9D 120.0 . . ?
H9C C9B H9D 120.0 . . ?
Si3B C10B H10D 109.5 . . ?
Si3B C10B H10E 109.5 . . ?
H10D C10B H10E 109.5 . . ?
Si3B C10B H10F 109.5 . . ?
H10D C10B H10F 109.5 . . ?
H10E C10B H10F 109.5 . . ?
Si3B C11B H11D 109.5 . . ?
Si3B C11B H11E 109.5 . . ?
H11D C11B H11E 109.5 . . ?
Si3B C11B H11F 109.5 . . ?
H11D C11B H11F 109.5 . . ?
H11E C11B H11F 109.5 . . ?
Si4B C12B H12D 109.5 . . ?
Si4B C12B H12E 109.5 . . ?
H12D C12B H12E 109.5 . . ?
Si4B C12B H12F 109.5 . . ?
H12D C12B H12F 109.5 . . ?
H12E C12B H12F 109.5 . . ?
Si4B C13B H13D 109.5 . . ?
Si4B C13B H13E 109.5 . . ?
H13D C13B H13E 109.5 . . ?
Si4B C13B H13F 109.5 . . ?
H13D C13B H13F 109.5 . . ?
H13E C13B H13F 109.5 . . ?
Si4B C14B H14D 109.5 . . ?
Si4B C14B H14E 109.5 . . ?
H14D C14B H14E 109.5 . . ?
Si4B C14B H14F 109.5 . . ?
H14D C14B H14F 109.5 . . ?
H14E C14B H14F 109.5 . . ?
Si5B C15B H15D 109.5 . . ?
Si5B C15B H15E 109.5 . . ?
H15D C15B H15E 109.5 . . ?
Si5B C15B H15F 109.5 . . ?
H15D C15B H15F 109.5 . . ?
H15E C15B H15F 109.5 . . ?
Si5B C16B H16D 109.5 . . ?
Si5B C16B H16E 109.5 . . ?
H16D C16B H16E 109.5 . . ?
Si5B C16B H16F 109.5 . . ?
H16D C16B H16F 109.5 . . ?
H16E C16B H16F 109.5 . . ?
Si5B C17B H17D 109.5 . . ?
Si5B C17B H17E 109.5 . . ?
H17D C17B H17E 109.5 . . ?
Si5B C17B H17F 109.5 . . ?
H17D C17B H17F 109.5 . . ?
H17E C17B H17F 109.5 . . ?
Si6B C18B H18D 109.5 . . ?
Si6B C18B H18E 109.5 . . ?
H18D C18B H18E 109.5 . . ?
Si6B C18B H18F 109.5 . . ?
H18D C18B H18F 109.5 . . ?
H18E C18B H18F 109.5 . . ?
Si6B C19B H19D 109.5 . . ?
Si6B C19B H19E 109.5 . . ?
H19D C19B H19E 109.5 . . ?
Si6B C19B H19F 109.5 . . ?
H19D C19B H19F 109.5 . . ?
H19E C19B H19F 109.5 . . ?
Si6B C20B H20D 109.5 . . ?
Si6B C20B H20E 109.5 . . ?
H20D C20B H20E 109.5 . . ?
Si6B C20B H20F 109.5 . . ?
H20D C20B H20F 109.5 . . ?
H20E C20B H20F 109.5 . . ?
O3B C21B C22B 105.1(15) . . ?
O3B C21B H21C 110.7 . . ?
C22B C21B H21C 110.7 . . ?
O3B C21B H21D 110.7 . . ?
C22B C21B H21D 110.7 . . ?
H21C C21B H21D 108.8 . . ?
O4B C22B C21B 119.5(17) . . ?
O4B C22B H22C 107.4 . . ?
C21B C22B H22C 107.4 . . ?
O4B C22B H22D 107.4 . . ?
C21B C22B H22D 107.4 . . ?
H22C C22B H22D 107.0 . . ?
O4B C23B C24B 110.1(17) . . ?
O4B C23B H23C 109.6 . . ?
C24B C23B H23C 109.6 . . ?
O4B C23B H23D 109.6 . . ?
C24B C23B H23D 109.6 . . ?
H23C C23B H23D 108.1 . . ?
O5B C24B C23B 104.9(15) . . ?
O5B C24B H24C 110.8 . . ?
C23B C24B H24C 110.8 . . ?
O5B C24B H24D 110.8 . . ?
C23B C24B H24D 110.8 . . ?
H24C C24B H24D 108.8 . . ?
O5B C25B C26B 110.2(18) . . ?
O5B C25B H25C 109.6 . . ?
C26B C25B H25C 109.6 . . ?
O5B C25B H25D 109.6 . . ?
C26B C25B H25D 109.6 . . ?
H25C C25B H25D 108.1 . . ?
O6B C26B C25B 108.1(17) . . ?
O6B C26B H26C 110.1 . . ?
C25B C26B H26C 110.1 . . ?
O6B C26B H26D 110.1 . . ?
C25B C26B H26D 110.1 . . ?
H26C C26B H26D 108.4 . . ?
O6B C27B C28B 109.3(16) . . ?
O6B C27B H27C 109.8 . . ?
C28B C27B H27C 109.8 . . ?
O6B C27B H27D 109.8 . . ?
C28B C27B H27D 109.8 . . ?
H27C C27B H27D 108.3 . . ?
O7B C28B C27B 107.7(15) . . ?
O7B C28B H28C 110.2 . . ?
C27B C28B H28C 110.2 . . ?
O7B C28B H28D 110.2 . . ?
C27B C28B H28D 110.2 . . ?
H28C C28B H28D 108.5 . . ?
O7B C29B C30B 108.9(14) . . ?
O7B C29B H29C 109.9 . . ?
C30B C29B H29C 109.9 . . ?
O7B C29B H29D 109.9 . . ?
C30B C29B H29D 109.9 . . ?
H29C C29B H29D 108.3 . . ?
O3B C30B C29B 103.5(15) . . ?
O3B C30B H30C 111.1 . . ?
C29B C30B H30C 111.1 . . ?
O3B C30B H30D 111.1 . . ?
C29B C30B H30D 111.1 . . ?
H30C C30B H30D 109.0 . . ?
C2 C1 H1A 107.8 . . ?
C2 C1 H1B 110.0 . . ?
H1A C1 H1B 109.5 . . ?
C2 C1 H1C 110.6 . . ?
H1A C1 H1C 109.5 . . ?
H1B C1 H1C 109.5 . . ?
C3 C2 C1 110.9(10) . . ?
C3 C2 H2E 114.9 . . ?
C1 C2 H2E 109.7 . . ?
C3 C2 H2F 105.1 . . ?
C1 C2 H2F 107.7 . . ?
H2E C2 H2F 108.0 . . ?
C2 C3 C4 111.0(10) . . ?
C2 C3 H3G 103.7 . . ?
C4 C3 H3G 100.1 . . ?
C2 C3 H3H 112.9 . . ?
C4 C3 H3H 119.1 . . ?
H3G C3 H3H 108.0 . . ?
C3 C4 C5 108.8(9) . . ?
C3 C4 H4G 118.9 . . ?
C5 C4 H4G 115.1 . . ?
C3 C4 H4H 99.9 . . ?
C5 C4 H4H 103.7 . . ?
H4G C4 H4H 108.2 . . ?
C4 C5 H5G 115.0 . . ?
C4 C5 H5H 109.7 . . ?
H5G C5 H5H 109.5 . . ?
C4 C5 H5I 103.5 . . ?
H5G C5 H5I 109.4 . . ?
H5H C5 H5I 109.5 . . ?
C7 C6 H6G 109.4 . . ?
C7 C6 H6H 109.8 . . ?
H6G C6 H6H 109.5 . . ?
C7 C6 H6I 109.1 . . ?
H6G C6 H6I 109.5 . . ?
H6H C6 H6I 109.5 . . ?
C8 C7 C6 106.4(10) . . ?
C8 C7 H7G 110.2 . . ?
C6 C7 H7G 110.4 . . ?
C8 C7 H7H 110.4 . . ?
C6 C7 H7H 110.9 . . ?
H7G C7 H7H 108.7 . . ?
C9 C8 C7 107.5(10) . . ?
C9 C8 H8A 110.7 . . ?
C7 C8 H8A 109.9 . . ?
C9 C8 H8B 109.9 . . ?
C7 C8 H8B 110.4 . . ?
H8A C8 H8B 108.5 . . ?
C8 C9 C10 107.0(10) . . ?
C8 C9 H9E 110.7 . . ?
C10 C9 H9E 110.7 . . ?
C8 C9 H9F 109.9 . . ?
C10 C9 H9F 109.9 . . ?
H9E C9 H9F 108.6 . . ?
C9 C10 H10G 109.6 . . ?
C9 C10 H10H 109.8 . . ?
H10G C10 H10H 109.5 . . ?
C9 C10 H10I 109.0 . . ?
H10G C10 H10I 109.5 . . ?
H10H C10 H10I 109.5 . . ?

loop_
_geom_bond_atom_site_label_1
_geom_bond_atom_site_label_2
_geom_bond_distance
_geom_bond_site_symmetry_2
_geom_bond_publ_flag
U1 O2A 2.059(6) . ?
U1 O1A 2.119(7) . ?
U1 N1A 2.250(8) . ?
U1 N2A 2.267(7) . ?
U1 N3A 2.268(7) . ?
U1 N4A 2.369(7) . ?
Na1 N6A 2.299(11) . ?
Na1 O7A 2.333(8) . ?
Na1 O5A 2.361(8) . ?
Na1 O4A 2.408(8) . ?
Na1 O3A 2.409(8) . ?
Na1 O6A 2.452(10) . ?
Si1A N1A 1.765(10) . ?
Si1A C4A 1.857(17) . ?
Si1A C1A 1.862(15) . ?
Si1A C3A 1.875(18) . ?
Si2A N1A 1.700(11) . ?
Si2A C7A 1.847(19) . ?
Si2A C5A 1.87(2) . ?
Si2A C6A 1.873(18) . ?
Si3A N2A 1.756(9) . ?
Si3A C8A 1.845(14) . ?
Si3A C10A 1.845(14) . ?
Si3A C11A 1.869(16) . ?
Si4A N2A 1.726(9) . ?
Si4A C12A 1.859(17) . ?
Si4A C14A 1.902(15) . ?
Si4A C13A 1.908(17) . ?
Si5A N3A 1.736(8) . ?
Si5A C17A 1.847(11) . ?
Si5A C16A 1.868(15) . ?
Si5A C15A 1.875(12) . ?
Si6A N3A 1.757(9) . ?
Si6A C19A 1.824(16) . ?
Si6A C20A 1.856(11) . ?
Si6A C18A 1.875(15) . ?
O1A C1A 1.430(14) . ?
O2A C8A 1.471(14) . ?
O3A C30A 1.423(15) . ?
O3A C21A 1.478(17) . ?
O4A C22A 1.389(15) . ?
O4A C23A 1.453(16) . ?
O5A C24A 1.317(15) . ?
O5A C25A 1.411(12) . ?
O6A C27A 1.353(12) . ?
O6A C26A 1.420(13) . ?
O7A C28A 1.401(14) . ?
O7A C29A 1.421(12) . ?
N4A N5A 1.204(12) . ?
N5A N6A 1.167(13) . ?
C1A C2A 1.330(18) . ?
C2A H2A 0.9300 . ?
C2A H2B 0.9300 . ?
C3A H3A 0.9600 . ?
C3A H3B 0.9600 . ?
C3A H3C 0.9600 . ?
C4A H4A 0.9600 . ?
C4A H4B 0.9600 . ?
C4A H4C 0.9600 . ?
C5A H5A 0.9600 . ?
C5A H5B 0.9600 . ?
C5A H5C 0.9600 . ?
C6A H6A 0.9600 . ?
C6A H6B 0.9600 . ?
C6A H6C 0.9600 . ?
C7A H7A 0.9600 . ?
C7A H7B 0.9600 . ?
C7A H7C 0.9600 . ?
C8A C9A 1.255(18) . ?
C9A H9A 0.9300 . ?
C9A H9B 0.9300 . ?
C10A H10A 0.9600 . ?
C10A H10B 0.9600 . ?
C10A H10C 0.9600 . ?
C11A H11A 0.9600 . ?
C11A H11B 0.9600 . ?
C11A H11C 0.9600 . ?
C12A H12A 0.9600 . ?
C12A H12B 0.9600 . ?
C12A H12C 0.9600 . ?
C13A H13A 0.9600 . ?
C13A H13B 0.9600 . ?
C13A H13C 0.9600 . ?
C14A H14A 0.9600 . ?
C14A H14B 0.9600 . ?
C14A H14C 0.9600 . ?
C15A H15A 0.9600 . ?
C15A H15B 0.9600 . ?
C15A H15C 0.9600 . ?
C16A H16A 0.9600 . ?
C16A H16B 0.9600 . ?
C16A H16C 0.9600 . ?
C17A H17A 0.9600 . ?
C17A H17B 0.9600 . ?
C17A H17C 0.9600 . ?
C18A H18A 0.9600 . ?
C18A H18B 0.9600 . ?
C18A H18C 0.9600 . ?
C19A H19A 0.9600 . ?
C19A H19B 0.9600 . ?
C19A H19C 0.9600 . ?
C20A H20A 0.9600 . ?
C20A H20B 0.9600 . ?
C20A H20C 0.9600 . ?
C21A C22A 1.491(19) . ?
C21A H21A 0.9700 . ?
C21A H21B 0.9700 . ?
C22A H22A 0.9700 . ?
C22A H22B 0.9700 . ?
C23A C24A 1.649(19) . ?
C23A H23A 0.9700 . ?
C23A H23B 0.9700 . ?
C24A H24A 0.9700 . ?
C24A H24B 0.9700 . ?
C25A C26A 1.494(9) . ?
C25A H25A 0.9700 . ?
C25A H25B 0.9700 . ?
C26A H26A 0.9700 . ?
C26A H26B 0.9700 . ?
C27A C28A 1.440(15) . ?
C27A H27A 0.9700 . ?
C27A H27B 0.9700 . ?
C28A H28A 0.9700 . ?
C28A H28B 0.9700 . ?
C29A C30A 1.434(19) . ?
C29A H29A 0.9700 . ?
C29A H29B 0.9700 . ?
C30A H30A 0.9700 . ?
C30A H30B 0.9700 . ?
U2 O2B 2.099(5) . ?
U2 O1B 2.102(5) . ?
U2 N1B 2.258(6) . ?
U2 N3B 2.269(6) . ?
U2 N2B 2.301(7) . ?
U2 N4B 2.363(8) . ?
Na2 N6B 2.306(10) . ?
Na2 O4B 2.324(13) . ?
Na2 O3B 2.332(12) . ?
Na2 O7B 2.388(10) . ?
Na2 O5B 2.401(13) . ?
Na2 O6B 2.464(11) . ?
Si1B N1B 1.708(8) . ?
Si1B C4B 1.855(13) . ?
Si1B C1B 1.876(10) . ?
Si1B C3B 1.887(11) . ?
Si2B N1B 1.748(7) . ?
Si2B C7B 1.865(14) . ?
Si2B C6B 1.872(12) . ?
Si2B C5B 1.887(13) . ?
Si3B N2B 1.711(8) . ?
Si3B C10B 1.851(13) . ?
Si3B C8B 1.881(11) . ?
Si3B C11B 1.900(13) . ?
Si4B N2B 1.731(7) . ?
Si4B C13B 1.830(12) . ?
Si4B C14B 1.874(13) . ?
Si4B C12B 1.895(13) . ?
Si5B N3B 1.767(7) . ?
Si5B C17B 1.868(10) . ?
Si5B C16B 1.883(12) . ?
Si5B C15B 1.896(12) . ?
Si6B N3B 1.730(8) . ?
Si6B C19B 1.841(11) . ?
Si6B C20B 1.854(10) . ?
Si6B C18B 1.889(10) . ?
O1B C1B 1.391(10) . ?
O2B C8B 1.387(11) . ?
O3B C21B 1.335(18) . ?
O3B C30B 1.375(17) . ?
O4B C23B 1.338(19) . ?
O4B C22B 1.404(19) . ?
O5B C25B 1.32(2) . ?
O5B C24B 1.423(18) . ?
O6B C27B 1.290(16) . ?
O6B C26B 1.297(18) . ?
O7B C28B 1.277(17) . ?
O7B C29B 1.453(17) . ?
N4B N5B 1.174(10) . ?
N5B N6B 1.155(11) . ?
C1B C2B 1.335(13) . ?
C2B H2C 0.9300 . ?
C2B H2D 0.9300 . ?
C3B H3D 0.9600 . ?
C3B H3E 0.9600 . ?
C3B H3F 0.9600 . ?
C4B H4D 0.9600 . ?
C4B H4E 0.9600 . ?
C4B H4F 0.9600 . ?
C5B H5D 0.9600 . ?
C5B H5E 0.9600 . ?
C5B H5F 0.9600 . ?
C6B H6D 0.9600 . ?
C6B H6E 0.9600 . ?
C6B H6F 0.9600 . ?
C7B H7D 0.9600 . ?
C7B H7E 0.9600 . ?
C7B H7F 0.9600 . ?
C8B C9B 1.306(13) . ?
C9B H9C 0.9300 . ?
C9B H9D 0.9300 . ?
C10B H10D 0.9600 . ?
C10B H10E 0.9600 . ?
C10B H10F 0.9600 . ?
C11B H11D 0.9600 . ?
C11B H11E 0.9600 . ?
C11B H11F 0.9600 . ?
C12B H12D 0.9600 . ?
C12B H12E 0.9600 . ?
C12B H12F 0.9600 . ?
C13B H13D 0.9600 . ?
C13B H13E 0.9600 . ?
C13B H13F 0.9600 . ?
C14B H14D 0.9600 . ?
C14B H14E 0.9600 . ?
C14B H14F 0.9600 . ?
C15B H15D 0.9600 . ?
C15B H15E 0.9600 . ?
C15B H15F 0.9600 . ?
C16B H16D 0.9600 . ?
C16B H16E 0.9600 . ?
C16B H16F 0.9600 . ?
C17B H17D 0.9600 . ?
C17B H17E 0.9600 . ?
C17B H17F 0.9600 . ?
C18B H18D 0.9600 . ?
C18B H18E 0.9600 . ?
C18B H18F 0.9600 . ?
C19B H19D 0.9600 . ?
C19B H19E 0.9600 . ?
C19B H19F 0.9600 . ?
C20B H20D 0.9600 . ?
C20B H20E 0.9600 . ?
C20B H20F 0.9600 . ?
C21B C22B 1.50(3) . ?
C21B H21C 0.9700 . ?
C21B H21D 0.9700 . ?
C22B H22C 0.9700 . ?
C22B H22D 0.9700 . ?
C23B C24B 1.51(3) . ?
C23B H23C 0.9700 . ?
C23B H23D 0.9700 . ?
C24B H24C 0.9700 . ?
C24B H24D 0.9700 . ?
C25B C26B 1.57(3) . ?
C25B H25C 0.9700 . ?
C25B H25D 0.9700 . ?
C26B H26C 0.9700 . ?
C26B H26D 0.9700 . ?
C27B C28B 1.56(2) . ?
C27B H27C 0.9700 . ?
C27B H27D 0.9700 . ?
C28B H28C 0.9700 . ?
C28B H28D 0.9700 . ?
C29B C30B 1.46(2) . ?
C29B H29C 0.9700 . ?
C29B H29D 0.9700 . ?
C30B H30C 0.9700 . ?
C30B H30D 0.9700 . ?
C1 C2 1.494(10) . ?
C1 H1A 0.9597 . ?
C1 H1B 0.9600 . ?
C1 H1C 0.9600 . ?
C2 C3 1.492(10) . ?
C2 H2E 0.9700 . ?
C2 H2F 0.9701 . ?
C3 C4 1.497(10) . ?
C3 H3G 0.9700 . ?
C3 H3H 0.9699 . ?
C4 C5 1.508(10) . ?
C4 H4G 0.9701 . ?
C4 H4H 0.9700 . ?
C5 H5G 0.9500 . ?
C5 H5H 0.9600 . ?
C5 H5I 0.9602 . ?
C6 C7 1.523(10) . ?
C6 H6G 0.9601 . ?
C6 H6H 0.9597 . ?
C6 H6I 0.9600 . ?
C7 C8 1.518(10) . ?
C7 H7G 0.9701 . ?
C7 H7H 0.9698 . ?
C8 C9 1.515(10) . ?
C8 H8A 0.9700 . ?
C8 H8B 0.9699 . ?
C9 C10 1.516(10) . ?
C9 H9E 0.9698 . ?
C9 H9F 0.9699 . ?
C10 H10G 0.9598 . ?
C10 H10H 0.9600 . ?
C10 H10I 0.9601 . ?
